data_2229128
loop_
_publ_author_name
'Li, Yu-Qin'
'Jia, Bao-Xiu'
'Xiao, Yu-Liang'
'Guo, Feng-Guang'

_publ_section_title
;
 Ethyl 1-benzyl-3-(4-methylphenyl)-1<i>H</i>-pyrazole-5-carboxylate
;
_journal_coeditor_code JH2257
_journal_issue 2
_journal_name_full 'Acta Crystallographica Section E'
_journal_page_first o468
_journal_paper_doi 10.1107/S1600536811002339
_journal_volume 67
_journal_year 2011
_chemical_formula_iupac 'C20 H20 N2 O2'
_chemical_formula_moiety 'C20 H20 N2 O2'
_chemical_formula_sum 'C20 H20 N2 O2'
_chemical_formula_weight 320.38
_chemical_name_systematic
;
Ethyl 1-benzyl-3-(4-methylphenyl)-1<i>H</i>-pyrazole-5-carboxylate
;
_space_group_IT_number 2
_symmetry_cell_setting triclinic
_symmetry_space_group_name_Hall '-P 1'
_symmetry_space_group_name_H-M 'P -1'
_atom_sites_solution_hydrogens geom
_atom_sites_solution_primary direct
_atom_sites_solution_secondary difmap
_audit_creation_method SHELXL-97
_cell_angle_alpha 83.991(9)
_cell_angle_beta 87.466(9)
_cell_angle_gamma 85.470(10)
_cell_formula_units_Z 2
_cell_length_a 7.666(4)
_cell_length_b 10.160(6)
_cell_length_c 11.381(7)
_cell_measurement_reflns_used 1778
_cell_measurement_temperature 298(2)
_cell_measurement_theta_max 24.18
_cell_measurement_theta_min 2.57
_cell_volume 878.2(9)
_computing_cell_refinement 'SAINT (Bruker, 1997)'
_computing_data_collection 'SMART (Bruker, 1997)'
_computing_data_reduction 'SAINT (Bruker, 1997)'
_computing_molecular_graphics 'SHELXTL (Sheldrick, 2008)'
_computing_publication_material 'SHELXTL (Sheldrick, 2008)'
_computing_structure_refinement 'SHELXL97 (Sheldrick, 2008)'
_computing_structure_solution 'SHELXS97 (Sheldrick, 2008)'
_diffrn_ambient_temperature 298(2)
_diffrn_measured_fraction_theta_full 0.980
_diffrn_measured_fraction_theta_max 0.980
_diffrn_measurement_device_type 'Bruker SMART CCD area-detector'
_diffrn_measurement_method 'phi and omega scans'
_diffrn_radiation_monochromator graphite
_diffrn_radiation_source 'fine-focus sealed tube'
_diffrn_radiation_type MoK\a
_diffrn_radiation_wavelength 0.71073
_diffrn_reflns_av_R_equivalents 0.0323
_diffrn_reflns_av_sigmaI/netI 0.0460
_diffrn_reflns_limit_h_max 8
_diffrn_reflns_limit_h_min -9
_diffrn_reflns_limit_k_max 9
_diffrn_reflns_limit_k_min -12
_diffrn_reflns_limit_l_max 13
_diffrn_reflns_limit_l_min -13
_diffrn_reflns_number 4489
_diffrn_reflns_theta_full 25.05
_diffrn_reflns_theta_max 25.05
_diffrn_reflns_theta_min 1.80
_exptl_absorpt_coefficient_mu 0.079
_exptl_absorpt_correction_T_max 0.9906
_exptl_absorpt_correction_T_min 0.9836
_exptl_absorpt_correction_type multi-scan
_exptl_absorpt_process_details '(SADABS; Bruker, 1997)'
_exptl_crystal_colour white
_exptl_crystal_density_diffrn 1.212
_exptl_crystal_density_method 'not measured'
_exptl_crystal_description BLOCK
_exptl_crystal_F_000 340
_exptl_crystal_size_max 0.21
_exptl_crystal_size_mid 0.16
_exptl_crystal_size_min 0.12
_refine_diff_density_max 0.342
_refine_diff_density_min -0.213
_refine_ls_extinction_method none
_refine_ls_goodness_of_fit_ref 1.063
_refine_ls_hydrogen_treatment constr
_refine_ls_matrix_type full
_refine_ls_number_parameters 217
_refine_ls_number_reflns 3045
_refine_ls_number_restraints 0
_refine_ls_restrained_S_all 1.063
_refine_ls_R_factor_all 0.0864
_refine_ls_R_factor_gt 0.0661
_refine_ls_shift/su_max 0.000
_refine_ls_shift/su_mean 0.000
_refine_ls_structure_factor_coef Fsqd
_refine_ls_weighting_details 'calc w=1/[\s^2^(Fo^2^)+(0.1348P)^2^+0.1525P] where P=(Fo^2^+2Fc^2^)/3'
_refine_ls_weighting_scheme calc
_refine_ls_wR_factor_gt 0.1967
_refine_ls_wR_factor_ref 0.2201
_reflns_number_gt 2182
_reflns_number_total 3045
_reflns_threshold_expression I>2sigma(I)
_cod_data_source_file jh2257.cif
_cod_data_source_block I
_cod_database_code 2229128
_cod_database_fobs_code 2229128

loop_
_symmetry_equiv_pos_as_xyz
'x, y, z'
'-x, -y, -z'

loop_
_atom_site_type_symbol
_atom_site_label
_atom_site_fract_x
_atom_site_fract_y
_atom_site_fract_z
_atom_site_U_iso_or_equiv
_atom_site_adp_type
_atom_site_calc_flag
_atom_site_refinement_flags
_atom_site_occupancy
_atom_site_disorder_assembly
_atom_site_disorder_group
O O1 0.3059(3) 0.5585(2) 0.70282(17) 0.0826(7) Uani d . 1 . .
O O2 0.2483(3) 0.6693(2) 0.86211(17) 0.0703(6) Uani d . 1 . .
N N1 0.3539(3) 0.3185(2) 0.86746(18) 0.0548(6) Uani d . 1 . .
N N2 0.3537(3) 0.2290(2) 0.96361(19) 0.0569(6) Uani d . 1 . .
C C1 0.1960(6) 0.9004(4) 0.8654(3) 0.0955(11) Uani d . 1 . .
H H1A 0.1004 0.8824 0.9206 0.143 Uiso calc R 1 . .
H H1B 0.1698 0.9836 0.8191 0.143 Uiso calc R 1 . .
H H1C 0.3006 0.9049 0.9077 0.143 Uiso calc R 1 . .
C C2 0.2227(5) 0.7932(3) 0.7865(3) 0.0764(9) Uani d . 1 . .
H H2A 0.1213 0.7919 0.7387 0.092 Uiso calc R 1 . .
H H2B 0.3246 0.8065 0.7342 0.092 Uiso calc R 1 . .
C C3 0.2870(3) 0.5601(3) 0.8081(2) 0.0597(7) Uani d . 1 . .
C C4 0.3021(3) 0.4439(3) 0.8954(2) 0.0528(6) Uani d . 1 . .
C C5 0.2658(3) 0.4323(3) 1.0152(2) 0.0551(7) Uani d . 1 . .
H H5 0.2268 0.5002 1.0609 0.066 Uiso calc R 1 . .
C C6 0.2990(3) 0.2986(3) 1.0543(2) 0.0517(6) Uani d . 1 . .
C C7 0.2828(3) 0.2321(3) 1.1751(2) 0.0523(6) Uani d . 1 . .
C C8 0.2692(4) 0.3059(3) 1.2712(2) 0.0625(7) Uani d . 1 . .
H H8 0.2707 0.3978 1.2586 0.075 Uiso calc R 1 . .
C C9 0.2535(4) 0.2459(3) 1.3851(2) 0.0669(8) Uani d . 1 . .
H H9 0.2442 0.2982 1.4478 0.080 Uiso calc R 1 . .
C C10 0.2512(4) 0.1096(3) 1.4083(2) 0.0616(7) Uani d . 1 . .
C C11 0.2643(4) 0.0367(3) 1.3121(3) 0.0717(8) Uani d . 1 . .
H H11 0.2620 -0.0551 1.3247 0.086 Uiso calc R 1 . .
C C12 0.2806(4) 0.0958(3) 1.1980(2) 0.0648(8) Uani d . 1 . .
H H12 0.2903 0.0433 1.1355 0.078 Uiso calc R 1 . .
C C13 0.2361(5) 0.0423(4) 1.5327(3) 0.0880(10) Uani d . 1 . .
H H13A 0.2140 -0.0490 1.5301 0.132 Uiso calc R 1 . .
H H13B 0.1414 0.0861 1.5752 0.132 Uiso calc R 1 . .
H H13C 0.3434 0.0471 1.5719 0.132 Uiso calc R 1 . .
C C14 0.4189(3) 0.2742(3) 0.7545(2) 0.0608(7) Uani d . 1 . .
H H14A 0.3443 0.3163 0.6925 0.073 Uiso calc R 1 . .
H H14B 0.4110 0.1791 0.7574 0.073 Uiso calc R 1 . .
C C15 0.6048(3) 0.3050(2) 0.7234(2) 0.0485(6) Uani d . 1 . .
C C16 0.6535(4) 0.3469(3) 0.6073(2) 0.0596(7) Uani d . 1 . .
H H16 0.5692 0.3606 0.5501 0.071 Uiso calc R 1 . .
C C17 0.8246(4) 0.3682(3) 0.5762(3) 0.0730(9) Uani d . 1 . .
H H17 0.8563 0.3945 0.4979 0.088 Uiso calc R 1 . .
C C18 0.9483(4) 0.3509(4) 0.6601(3) 0.0766(9) Uani d . 1 . .
H H18 1.0637 0.3675 0.6390 0.092 Uiso calc R 1 . .
C C19 0.9039(4) 0.3090(3) 0.7758(3) 0.0692(8) Uani d . 1 . .
H H19 0.9892 0.2966 0.8324 0.083 Uiso calc R 1 . .
C C20 0.7326(3) 0.2855(3) 0.8074(2) 0.0555(7) Uani d . 1 . .
H H20 0.7025 0.2566 0.8853 0.067 Uiso calc R 1 . .

loop_
_atom_site_aniso_label
_atom_site_aniso_U_11
_atom_site_aniso_U_22
_atom_site_aniso_U_33
_atom_site_aniso_U_12
_atom_site_aniso_U_13
_atom_site_aniso_U_23
O1 0.1089(17) 0.0879(17) 0.0500(12) -0.0083(13) -0.0052(10) -0.0005(11)
O2 0.0972(15) 0.0575(12) 0.0542(11) -0.0067(10) -0.0058(9) 0.0058(9)
N1 0.0577(12) 0.0589(14) 0.0494(12) -0.0112(10) 0.0018(9) -0.0093(10)
N2 0.0608(13) 0.0548(13) 0.0561(13) -0.0100(10) 0.0022(10) -0.0083(10)
C1 0.131(3) 0.061(2) 0.091(2) -0.0049(19) -0.015(2) 0.0112(18)
C2 0.091(2) 0.065(2) 0.0695(19) -0.0083(16) -0.0136(16) 0.0169(16)
C3 0.0604(16) 0.0674(18) 0.0520(16) -0.0112(13) -0.0059(11) -0.0031(13)
C4 0.0542(14) 0.0551(16) 0.0501(14) -0.0110(11) -0.0027(11) -0.0037(12)
C5 0.0643(16) 0.0517(15) 0.0500(14) -0.0065(12) 0.0008(11) -0.0082(11)
C6 0.0545(14) 0.0512(15) 0.0509(14) -0.0089(11) 0.0025(11) -0.0098(11)
C7 0.0545(14) 0.0491(15) 0.0531(14) -0.0051(11) 0.0026(11) -0.0056(11)
C8 0.0851(19) 0.0470(15) 0.0561(16) -0.0106(13) 0.0011(13) -0.0061(12)
C9 0.089(2) 0.0595(18) 0.0530(16) -0.0082(15) 0.0023(14) -0.0104(13)
C10 0.0716(17) 0.0582(17) 0.0534(15) -0.0028(13) 0.0007(12) -0.0007(12)
C11 0.103(2) 0.0443(16) 0.0660(18) -0.0029(14) 0.0045(16) -0.0023(13)
C12 0.091(2) 0.0462(15) 0.0567(16) -0.0007(13) 0.0029(14) -0.0081(12)
C13 0.123(3) 0.079(2) 0.0594(19) -0.008(2) -0.0044(18) 0.0073(16)
C14 0.0632(16) 0.0726(19) 0.0512(14) -0.0156(13) -0.0016(12) -0.0198(13)
C15 0.0543(14) 0.0459(14) 0.0472(13) -0.0054(10) -0.0033(10) -0.0120(10)
C16 0.0669(17) 0.0637(17) 0.0481(14) -0.0030(13) -0.0076(12) -0.0048(12)
C17 0.0712(19) 0.087(2) 0.0594(17) -0.0095(16) 0.0107(14) -0.0026(15)
C18 0.0563(17) 0.092(2) 0.081(2) -0.0046(15) 0.0081(15) -0.0122(18)
C19 0.0549(16) 0.084(2) 0.0699(18) 0.0027(14) -0.0142(13) -0.0154(16)
C20 0.0669(16) 0.0551(15) 0.0456(13) -0.0038(12) -0.0063(11) -0.0096(11)

loop_
_atom_type_symbol
_atom_type_description
_atom_type_scat_dispersion_real
_atom_type_scat_dispersion_imag
_atom_type_scat_source
C C 0.0033 0.0016 'International Tables Vol C Tables 4.2.6.8 and 6.1.1.4'
H H 0.0000 0.0000 'International Tables Vol C Tables 4.2.6.8 and 6.1.1.4'
N N 0.0061 0.0033 'International Tables Vol C Tables 4.2.6.8 and 6.1.1.4'
O O 0.0106 0.0060 'International Tables Vol C Tables 4.2.6.8 and 6.1.1.4'

loop_
_geom_angle_atom_site_label_1
_geom_angle_atom_site_label_2
_geom_angle_atom_site_label_3
_geom_angle_site_symmetry_1
_geom_angle_site_symmetry_3
_geom_angle
_geom_angle_publ_flag
C3 O2 C2 . . 116.6(2) ?
N2 N1 C4 . . 111.8(2) ?
N2 N1 C14 . . 118.5(2) ?
C4 N1 C14 . . 129.5(2) ?
C6 N2 N1 . . 105.3(2) ?
C2 C1 H1A . . 109.5 ?
C2 C1 H1B . . 109.5 ?
H1A C1 H1B . . 109.5 ?
C2 C1 H1C . . 109.5 ?
H1A C1 H1C . . 109.5 ?
H1B C1 H1C . . 109.5 ?
O2 C2 C1 . . 106.8(3) ?
O2 C2 H2A . . 110.4 ?
C1 C2 H2A . . 110.4 ?
O2 C2 H2B . . 110.4 ?
C1 C2 H2B . . 110.4 ?
H2A C2 H2B . . 108.6 ?
O1 C3 O2 . . 124.5(3) ?
O1 C3 C4 . . 125.5(3) ?
O2 C3 C4 . . 110.0(2) ?
N1 C4 C5 . . 106.1(2) ?
N1 C4 C3 . . 123.6(2) ?
C5 C4 C3 . . 130.3(3) ?
C4 C5 C6 . . 106.2(2) ?
C4 C5 H5 . . 126.9 ?
C6 C5 H5 . . 126.9 ?
N2 C6 C5 . . 110.6(2) ?
N2 C6 C7 . . 120.6(2) ?
C5 C6 C7 . . 128.8(2) ?
C12 C7 C8 . . 117.3(2) ?
C12 C7 C6 . . 122.4(2) ?
C8 C7 C6 . . 120.2(2) ?
C9 C8 C7 . . 121.3(3) ?
C9 C8 H8 . . 119.4 ?
C7 C8 H8 . . 119.4 ?
C8 C9 C10 . . 121.5(3) ?
C8 C9 H9 . . 119.3 ?
C10 C9 H9 . . 119.3 ?
C11 C10 C9 . . 116.9(3) ?
C11 C10 C13 . . 121.0(3) ?
C9 C10 C13 . . 122.1(3) ?
C12 C11 C10 . . 122.0(3) ?
C12 C11 H11 . . 119.0 ?
C10 C11 H11 . . 119.0 ?
C11 C12 C7 . . 121.0(3) ?
C11 C12 H12 . . 119.5 ?
C7 C12 H12 . . 119.5 ?
C10 C13 H13A . . 109.5 ?
C10 C13 H13B . . 109.5 ?
H13A C13 H13B . . 109.5 ?
C10 C13 H13C . . 109.5 ?
H13A C13 H13C . . 109.5 ?
H13B C13 H13C . . 109.5 ?
N1 C14 C15 . . 113.41(19) ?
N1 C14 H14A . . 108.9 ?
C15 C14 H14A . . 108.9 ?
N1 C14 H14B . . 108.9 ?
C15 C14 H14B . . 108.9 ?
H14A C14 H14B . . 107.7 ?
C20 C15 C16 . . 118.7(2) ?
C20 C15 C14 . . 121.2(2) ?
C16 C15 C14 . . 119.9(2) ?
C17 C16 C15 . . 120.7(2) ?
C17 C16 H16 . . 119.7 ?
C15 C16 H16 . . 119.7 ?
C18 C17 C16 . . 119.9(3) ?
C18 C17 H17 . . 120.0 ?
C16 C17 H17 . . 120.0 ?
C17 C18 C19 . . 120.6(3) ?
C17 C18 H18 . . 119.7 ?
C19 C18 H18 . . 119.7 ?
C18 C19 C20 . . 119.7(3) ?
C18 C19 H19 . . 120.1 ?
C20 C19 H19 . . 120.1 ?
C19 C20 C15 . . 120.3(2) ?
C19 C20 H20 . . 119.9 ?
C15 C20 H20 . . 119.9 ?

loop_
_geom_bond_atom_site_label_1
_geom_bond_atom_site_label_2
_geom_bond_site_symmetry_2
_geom_bond_distance
_geom_bond_publ_flag
O1 C3 . 1.202(3) ?
O2 C3 . 1.332(3) ?
O2 C2 . 1.453(3) ?
N1 N2 . 1.348(3) ?
N1 C4 . 1.369(3) ?
N1 C14 . 1.461(3) ?
N2 C6 . 1.345(3) ?
C1 C2 . 1.480(5) ?
C1 H1A . 0.9600 ?
C1 H1B . 0.9600 ?
C1 H1C . 0.9600 ?
C2 H2A . 0.9700 ?
C2 H2B . 0.9700 ?
C3 C4 . 1.463(4) ?
C4 C5 . 1.374(3) ?
C5 C6 . 1.392(4) ?
C5 H5 . 0.9300 ?
C6 C7 . 1.471(4) ?
C7 C12 . 1.384(4) ?
C7 C8 . 1.386(4) ?
C8 C9 . 1.378(4) ?
C8 H8 . 0.9300 ?
C9 C10 . 1.384(4) ?
C9 H9 . 0.9300 ?
C10 C11 . 1.381(4) ?
C10 C13 . 1.510(4) ?
C11 C12 . 1.376(4) ?
C11 H11 . 0.9300 ?
C12 H12 . 0.9300 ?
C13 H13A . 0.9600 ?
C13 H13B . 0.9600 ?
C13 H13C . 0.9600 ?
C14 C15 . 1.502(3) ?
C14 H14A . 0.9700 ?
C14 H14B . 0.9700 ?
C15 C20 . 1.388(4) ?
C15 C16 . 1.389(4) ?
C16 C17 . 1.372(4) ?
C16 H16 . 0.9300 ?
C17 C18 . 1.364(4) ?
C17 H17 . 0.9300 ?
C18 C19 . 1.377(4) ?
C18 H18 . 0.9300 ?
C19 C20 . 1.379(4) ?
C19 H19 . 0.9300 ?
C20 H20 . 0.9300 ?

loop_
_geom_torsion_atom_site_label_1
_geom_torsion_atom_site_label_2
_geom_torsion_atom_site_label_3
_geom_torsion_atom_site_label_4
_geom_torsion_site_symmetry_1
_geom_torsion_site_symmetry_2
_geom_torsion_site_symmetry_3
_geom_torsion_site_symmetry_4
_geom_torsion
_geom_torsion_publ_flag
C4 N1 N2 C6 . . . . 0.6(3) ?
C14 N1 N2 C6 . . . . 176.1(2) ?
C3 O2 C2 C1 . . . . -175.4(3) ?
C2 O2 C3 O1 . . . . 1.8(4) ?
C2 O2 C3 C4 . . . . -177.9(2) ?
N2 N1 C4 C5 . . . . -0.6(3) ?
C14 N1 C4 C5 . . . . -175.4(2) ?
N2 N1 C4 C3 . . . . -178.8(2) ?
C14 N1 C4 C3 . . . . 6.4(4) ?
O1 C3 C4 N1 . . . . 5.4(4) ?
O2 C3 C4 N1 . . . . -174.9(2) ?
O1 C3 C4 C5 . . . . -172.3(3) ?
O2 C3 C4 C5 . . . . 7.4(4) ?
N1 C4 C5 C6 . . . . 0.4(3) ?
C3 C4 C5 C6 . . . . 178.4(2) ?
N1 N2 C6 C5 . . . . -0.4(3) ?
N1 N2 C6 C7 . . . . -179.9(2) ?
C4 C5 C6 N2 . . . . 0.0(3) ?
C4 C5 C6 C7 . . . . 179.5(2) ?
N2 C6 C7 C12 . . . . -16.0(4) ?
C5 C6 C7 C12 . . . . 164.6(3) ?
N2 C6 C7 C8 . . . . 164.0(2) ?
C5 C6 C7 C8 . . . . -15.4(4) ?
C12 C7 C8 C9 . . . . -0.2(4) ?
C6 C7 C8 C9 . . . . 179.8(2) ?
C7 C8 C9 C10 . . . . 0.2(5) ?
C8 C9 C10 C11 . . . . -0.4(5) ?
C8 C9 C10 C13 . . . . 179.3(3) ?
C9 C10 C11 C12 . . . . 0.6(5) ?
C13 C10 C11 C12 . . . . -179.1(3) ?
C10 C11 C12 C7 . . . . -0.7(5) ?
C8 C7 C12 C11 . . . . 0.4(4) ?
C6 C7 C12 C11 . . . . -179.6(3) ?
N2 N1 C14 C15 . . . . -99.0(3) ?
C4 N1 C14 C15 . . . . 75.5(3) ?
N1 C14 C15 C20 . . . . 42.9(4) ?
N1 C14 C15 C16 . . . . -140.7(3) ?
C20 C15 C16 C17 . . . . 0.2(4) ?
C14 C15 C16 C17 . . . . -176.3(3) ?
C15 C16 C17 C18 . . . . -1.3(5) ?
C16 C17 C18 C19 . . . . 1.5(5) ?
C17 C18 C19 C20 . . . . -0.6(5) ?
C18 C19 C20 C15 . . . . -0.5(4) ?
C16 C15 C20 C19 . . . . 0.7(4) ?
C14 C15 C20 C19 . . . . 177.2(2) ?

loop_
_cod_related_entry_id
_cod_related_entry_database
_cod_related_entry_code
1 ChemSpider 13122072
